data_7227660
loop_
_publ_author_name
'Afkhami, Farhad Akbari'
'Khandar, Ali Akbar'
'Mahmoudi, Ghodrat'
'Maniukiewicz, Waldemar'
'Gurbanov, Atash V.'
'Zubkov, Fedor I.'
'\,Sahin, Onur'
'Yesilel, Okan Zafer'
'Frontera, Antonio'

_publ_section_title
;
 Chelate ring stacking interactions in the supramolecular assemblies of
 Zn(ii)and Cd(ii) coordination compounds: a combined experimental and
 theoretical study
;
_journal_issue 10
_journal_name_full CrystEngComm
_journal_page_first 1389
_journal_paper_doi 10.1039/C6CE02666D
_journal_volume 19
_journal_year 2017
_chemical_formula_moiety 'C18 H14 Cl2 N4 O Zn '
_chemical_formula_sum 'C18 H14 Cl2 N4 O Zn'
_chemical_formula_weight 438.60
_chemical_name_systematic
;
 ?
;
_space_group_crystal_system triclinic
_space_group_IT_number 2
_space_group_name_Hall '-P 1'
_space_group_name_H-M_alt 'P -1'
_symmetry_space_group_name_Hall '-P 1'
_symmetry_space_group_name_H-M 'P -1'
_atom_sites_solution_hydrogens mixed
_audit_creation_method SHELXL-2013
_audit_update_record
;
2016-12-29 deposited with the CCDC.
2017-02-08 downloaded from the CCDC.
;
_cell_angle_alpha 82.781(8)
_cell_angle_beta 78.436(5)
_cell_angle_gamma 88.107(8)
_cell_formula_units_Z 4
_cell_length_a 9.0285(6)
_cell_length_b 11.7143(8)
_cell_length_c 17.5898(11)
_cell_measurement_reflns_used 6613
_cell_measurement_temperature 213(2)
_cell_measurement_theta_max 28.0
_cell_measurement_theta_min 2.4
_cell_volume 1808.1(2)
_computing_cell_refinement 'STOE IPDS software'
_computing_data_collection 'STOE IPDS software'
_computing_data_reduction 'STOE IPDS software, STOE X-RED'
_computing_structure_refinement 'SHELXL-97 (Sheldrick, 1997)'
_computing_structure_solution 'SHELXS-97 (Sheldrick, 1990)'
_diffrn_ambient_temperature 213(2)
_diffrn_measured_fraction_theta_full 0.939
_diffrn_measured_fraction_theta_max 0.918
_diffrn_measurement_device_type 'STOE IPDS-1'
_diffrn_measurement_method 'omega scans'
_diffrn_radiation_monochromator graphite
_diffrn_radiation_source 'fine-focus sealed tube'
_diffrn_radiation_type MoK\a
_diffrn_radiation_wavelength 0.71073
_diffrn_reflns_av_R_equivalents 0.0327
_diffrn_reflns_av_unetI/netI 0.0348
_diffrn_reflns_Laue_measured_fraction_full 0.939
_diffrn_reflns_Laue_measured_fraction_max 0.918
_diffrn_reflns_limit_h_max 11
_diffrn_reflns_limit_h_min -11
_diffrn_reflns_limit_k_max 15
_diffrn_reflns_limit_k_min -15
_diffrn_reflns_limit_l_max 23
_diffrn_reflns_limit_l_min -23
_diffrn_reflns_number 21321
_diffrn_reflns_point_group_measured_fraction_full 0.939
_diffrn_reflns_point_group_measured_fraction_max 0.918
_diffrn_reflns_theta_full 25.242
_diffrn_reflns_theta_max 28.133
_diffrn_reflns_theta_min 2.780
_exptl_absorpt_coefficient_mu 1.669
_exptl_absorpt_correction_T_max 0.5928
_exptl_absorpt_correction_T_min 0.4605
_exptl_absorpt_correction_type numerical
_exptl_absorpt_process_details 'Walker, N. & Stuart, D. (1983)'
_exptl_crystal_colour yellow
_exptl_crystal_density_diffrn 1.611
_exptl_crystal_description 'block (fragment)'
_exptl_crystal_F_000 888
_exptl_crystal_size_max 0.50
_exptl_crystal_size_mid 0.45
_exptl_crystal_size_min 0.35
_refine_diff_density_max 0.472
_refine_diff_density_min -0.357
_refine_diff_density_rms 0.062
_refine_ls_extinction_method none
_refine_ls_goodness_of_fit_ref 0.949
_refine_ls_hydrogen_treatment mixed
_refine_ls_matrix_type full
_refine_ls_number_parameters 477
_refine_ls_number_reflns 8108
_refine_ls_number_restraints 0
_refine_ls_restrained_S_all 0.949
_refine_ls_R_factor_all 0.0374
_refine_ls_R_factor_gt 0.0290
_refine_ls_shift/su_max 0.001
_refine_ls_shift/su_mean 0.000
_refine_ls_structure_factor_coef Fsqd
_refine_ls_weighting_details 'w=1/[\s^2^(Fo^2^)+(0.0491P)^2^] where P=(Fo^2^+2Fc^2^)/3'
_refine_ls_weighting_scheme calc
_refine_ls_wR_factor_gt 0.0742
_refine_ls_wR_factor_ref 0.0759
_reflns_Friedel_coverage 0.000
_reflns_number_gt 6437
_reflns_number_total 8108
_reflns_threshold_expression 'I > 2\s(I)'
_cod_data_source_file c6ce02666d2.cif
_cod_data_source_block shelx
_cod_depositor_comments 'Adding full bibliography for 7227656--7227662.cif.'
_cod_database_code 7227660
_shelx_space_group_comment
;
The symmetry employed for this shelxl refinement is uniquely defined
by the following loop, which should always be used as a source of
symmetry information in preference to the above space-group names.
They are only intended as comments.
;
_shelxl_version_number 2013-4

loop_
_space_group_symop_operation_xyz
'x, y, z'
'-x, -y, -z'

loop_
_atom_site_label
_atom_site_type_symbol
_atom_site_fract_x
_atom_site_fract_y
_atom_site_fract_z
_atom_site_U_iso_or_equiv
_atom_site_adp_type
_atom_site_occupancy
_atom_site_site_symmetry_order
_atom_site_calc_flag
_atom_site_refinement_flags_posn
_atom_site_refinement_flags_adp
C1 C -0.1923(2) 0.1049(2) 0.02202(12) 0.0383(5) Uani 1 1 d . .
H1 H -0.1327 0.0737 -0.0200 0.046 Uiso 1 1 calc R U
C2 C -0.3301(3) 0.0548(2) 0.05602(13) 0.0427(5) Uani 1 1 d . .
H2 H -0.3620 -0.0094 0.0377 0.051 Uiso 1 1 calc R U
C3 C -0.4187(2) 0.1018(2) 0.11758(13) 0.0400(5) Uani 1 1 d . .
H3 H -0.5120 0.0699 0.1413 0.048 Uiso 1 1 calc R U
C4 C -0.3685(2) 0.1968(2) 0.14409(11) 0.0339(4) Uani 1 1 d . .
H4 H -0.4273 0.2296 0.1856 0.041 Uiso 1 1 calc R U
C5 C -0.2287(2) 0.24209(18) 0.10742(10) 0.0284(4) Uani 1 1 d . .
C6 C -0.1640(2) 0.34156(18) 0.13231(10) 0.0282(4) Uani 1 1 d . .
C7 C -0.2375(2) 0.38977(19) 0.20530(11) 0.0317(4) Uani 1 1 d . .
C8 C -0.1898(3) 0.3478(2) 0.27342(12) 0.0411(5) Uani 1 1 d . .
H8 H -0.1111 0.2943 0.2721 0.049 Uiso 1 1 calc R U
C9 C -0.2592(3) 0.3852(2) 0.34380(13) 0.0504(6) Uani 1 1 d . .
H9 H -0.2262 0.3578 0.3896 0.060 Uiso 1 1 calc R U
C10 C -0.3762(3) 0.4625(3) 0.34551(14) 0.0543(7) Uani 1 1 d . .
H10 H -0.4250 0.4858 0.3929 0.065 Uiso 1 1 calc R U
C11 C -0.4221(3) 0.5058(3) 0.27795(16) 0.0550(7) Uani 1 1 d . .
H11 H -0.5005 0.5595 0.2797 0.066 Uiso 1 1 calc R U
C12 C -0.3528(3) 0.4704(2) 0.20656(14) 0.0444(5) Uani 1 1 d . .
H12 H -0.3836 0.5004 0.1607 0.053 Uiso 1 1 calc R U
C13 C 0.1788(2) 0.48702(18) 0.06387(10) 0.0288(4) Uani 1 1 d . .
C14 C 0.2605(2) 0.58077(18) 0.08629(10) 0.0281(4) Uani 1 1 d . .
C15 C 0.3923(2) 0.62366(19) 0.03801(11) 0.0325(4) Uani 1 1 d . .
H15 H 0.4289 0.5953 -0.0093 0.039 Uiso 1 1 calc R U
C16 C 0.4683(2) 0.7089(2) 0.06122(13) 0.0409(5) Uani 1 1 d . .
H16 H 0.5568 0.7396 0.0297 0.049 Uiso 1 1 calc R U
C17 C 0.4110(3) 0.7480(2) 0.13188(13) 0.0443(5) Uani 1 1 d . .
H17 H 0.4601 0.8053 0.1492 0.053 Uiso 1 1 calc R U
C18 C 0.2785(3) 0.7002(2) 0.17673(12) 0.0430(5) Uani 1 1 d . .
H18 H 0.2408 0.7267 0.2246 0.052 Uiso 1 1 calc R U
C19 C 0.2377(2) 0.2825(2) 0.68010(11) 0.0332(4) Uani 1 1 d . .
H19 H 0.2806 0.2674 0.7242 0.040 Uiso 1 1 calc R U
C20 C 0.0946(2) 0.3320(2) 0.68776(11) 0.0371(5) Uani 1 1 d . .
H20 H 0.0434 0.3513 0.7359 0.045 Uiso 1 1 calc R U
C21 C 0.0302(2) 0.3520(2) 0.62299(12) 0.0415(5) Uani 1 1 d . .
H21 H -0.0652 0.3858 0.6265 0.050 Uiso 1 1 calc R U
C22 C 0.1087(2) 0.3210(2) 0.55197(11) 0.0361(5) Uani 1 1 d . .
H22 H 0.0658 0.3321 0.5077 0.043 Uiso 1 1 calc R U
C23 C 0.2515(2) 0.27352(18) 0.54851(10) 0.0278(4) Uani 1 1 d . .
C24 C 0.3431(2) 0.23201(17) 0.47678(10) 0.0268(4) Uani 1 1 d . .
C25 C 0.2951(2) 0.25436(18) 0.40035(10) 0.0274(4) Uani 1 1 d . .
C26 C 0.2895(2) 0.16434(19) 0.35619(10) 0.0316(4) Uani 1 1 d . .
H26 H 0.3100 0.0893 0.3758 0.038 Uiso 1 1 calc R U
C27 C 0.2534(2) 0.1872(2) 0.28312(11) 0.0372(5) Uani 1 1 d . .
H27 H 0.2507 0.1276 0.2532 0.045 Uiso 1 1 calc R U
C28 C 0.2216(3) 0.2976(2) 0.25458(11) 0.0420(5) Uani 1 1 d . .
H28 H 0.1993 0.3127 0.2049 0.050 Uiso 1 1 calc R U
C29 C 0.2224(3) 0.3864(2) 0.29901(12) 0.0454(6) Uani 1 1 d . .
H29 H 0.1975 0.4606 0.2799 0.054 Uiso 1 1 calc R U
C30 C 0.2600(3) 0.3654(2) 0.37194(12) 0.0386(5) Uani 1 1 d . .
H30 H 0.2617 0.4254 0.4017 0.046 Uiso 1 1 calc R U
C31 C 0.6911(2) 0.08685(18) 0.45035(10) 0.0285(4) Uani 1 1 d . .
C32 C 0.7985(2) 0.04087(18) 0.38527(10) 0.0297(4) Uani 1 1 d . .
C33 C 0.9276(2) -0.0156(2) 0.39936(13) 0.0407(5) Uani 1 1 d . .
H33 H 0.9493 -0.0258 0.4493 0.049 Uiso 1 1 calc R U
C34 C 1.0250(2) -0.0569(2) 0.33719(15) 0.0472(6) Uani 1 1 d . .
H34 H 1.1141 -0.0950 0.3443 0.057 Uiso 1 1 calc R U
C35 C 0.9869(3) -0.0405(2) 0.26518(14) 0.0509(6) Uani 1 1 d . .
H35 H 1.0504 -0.0667 0.2223 0.061 Uiso 1 1 calc R U
C36 C 0.8538(3) 0.0152(2) 0.25695(13) 0.0514(7) Uani 1 1 d . .
H36 H 0.8283 0.0242 0.2079 0.062 Uiso 1 1 calc R U
N1 N -0.14150(18) 0.19589(16) 0.04679(9) 0.0316(4) Uani 1 1 d . .
N2 N -0.03618(17) 0.37574(15) 0.09013(9) 0.0282(3) Uani 1 1 d . .
N3 N 0.03846(19) 0.46424(16) 0.10786(10) 0.0310(4) Uani 1 1 d . .
N4 N 0.20234(19) 0.61852(16) 0.15525(9) 0.0344(4) Uani 1 1 d . .
N5 N 0.31566(18) 0.25584(15) 0.61204(8) 0.0284(3) Uani 1 1 d . .
N6 N 0.46330(18) 0.17757(15) 0.48868(8) 0.0281(3) Uani 1 1 d . .
N7 N 0.56357(18) 0.13431(16) 0.43036(9) 0.0302(4) Uani 1 1 d . .
N8 N 0.7591(2) 0.05718(17) 0.31540(9) 0.0395(4) Uani 1 1 d . .
O1 O 0.23137(16) 0.43073(14) 0.01019(8) 0.0392(3) Uani 1 1 d . .
O2 O 0.71358(17) 0.08194(14) 0.51715(8) 0.0377(3) Uani 1 1 d . .
Cl1 Cl 0.20412(6) 0.14415(5) 0.08740(3) 0.03802(12) Uani 1 1 d . .
Cl2 Cl 0.13822(7) 0.26253(6) -0.11497(3) 0.04829(15) Uani 1 1 d . .
Cl3 Cl 0.68473(6) 0.35651(5) 0.55625(3) 0.04436(13) Uani 1 1 d . .
Cl4 Cl 0.55913(6) 0.09899(5) 0.70630(3) 0.04331(14) Uani 1 1 d . .
Zn1 Zn 0.08228(2) 0.26405(2) 0.01209(2) 0.02938(7) Uani 1 1 d . .
Zn2 Zn 0.54457(2) 0.19725(2) 0.59246(2) 0.02941(7) Uani 1 1 d . .
H3A H 0.006(3) 0.503(2) 0.1380(13) 0.032(6) Uiso 1 1 d . .
H7 H 0.545(3) 0.135(2) 0.3856(15) 0.045(7) Uiso 1 1 d . .

loop_
_atom_site_aniso_label
_atom_site_aniso_U_11
_atom_site_aniso_U_22
_atom_site_aniso_U_33
_atom_site_aniso_U_23
_atom_site_aniso_U_13
_atom_site_aniso_U_12
C1 0.0352(10) 0.0438(14) 0.0392(10) -0.0156(9) -0.0091(8) 0.0029(10)
C2 0.0407(12) 0.0394(14) 0.0523(12) -0.0115(10) -0.0153(9) -0.0046(10)
C3 0.0289(10) 0.0445(15) 0.0453(11) 0.0011(9) -0.0074(8) -0.0062(10)
C4 0.0268(9) 0.0385(13) 0.0344(9) -0.0026(8) -0.0028(7) -0.0007(9)
C5 0.0243(8) 0.0338(12) 0.0268(8) -0.0028(7) -0.0052(6) 0.0023(8)
C6 0.0235(8) 0.0322(11) 0.0277(8) -0.0032(7) -0.0033(6) 0.0030(8)
C7 0.0256(9) 0.0341(12) 0.0327(9) -0.0083(8) 0.0040(7) -0.0059(8)
C8 0.0447(12) 0.0417(14) 0.0349(10) -0.0054(9) -0.0024(9) -0.0009(11)
C9 0.0648(16) 0.0517(17) 0.0316(10) -0.0087(10) 0.0022(10) -0.0162(13)
C10 0.0523(14) 0.0596(18) 0.0455(13) -0.0238(12) 0.0165(11) -0.0141(13)
C11 0.0381(12) 0.0559(18) 0.0703(16) -0.0289(13) 0.0029(11) 0.0070(12)
C12 0.0360(11) 0.0487(16) 0.0483(12) -0.0136(10) -0.0042(9) 0.0065(11)
C13 0.0256(9) 0.0305(11) 0.0285(8) -0.0003(7) -0.0026(7) 0.0003(8)
C14 0.0244(9) 0.0295(11) 0.0292(8) -0.0003(7) -0.0044(7) 0.0021(8)
C15 0.0287(9) 0.0320(12) 0.0342(9) -0.0029(8) -0.0009(7) 0.0021(9)
C16 0.0288(10) 0.0394(14) 0.0506(12) 0.0001(9) -0.0015(8) -0.0056(10)
C17 0.0421(12) 0.0411(15) 0.0521(12) -0.0107(10) -0.0106(10) -0.0102(11)
C18 0.0455(12) 0.0484(15) 0.0361(10) -0.0132(9) -0.0049(9) -0.0046(11)
C19 0.0346(10) 0.0418(13) 0.0248(8) -0.0082(8) -0.0069(7) -0.0020(9)
C20 0.0334(10) 0.0479(14) 0.0298(9) -0.0122(8) -0.0012(7) 0.0020(10)
C21 0.0308(10) 0.0538(16) 0.0415(11) -0.0153(10) -0.0066(8) 0.0106(10)
C22 0.0331(10) 0.0457(14) 0.0325(9) -0.0105(8) -0.0116(8) 0.0082(9)
C23 0.0274(9) 0.0307(11) 0.0264(8) -0.0064(7) -0.0064(7) 0.0009(8)
C24 0.0286(9) 0.0278(11) 0.0257(8) -0.0059(7) -0.0074(7) -0.0011(8)
C25 0.0271(9) 0.0322(11) 0.0242(8) -0.0060(7) -0.0065(6) 0.0014(8)
C26 0.0356(10) 0.0305(12) 0.0300(9) -0.0049(7) -0.0092(7) -0.0002(9)
C27 0.0423(11) 0.0443(14) 0.0286(9) -0.0109(8) -0.0118(8) -0.0002(10)
C28 0.0460(12) 0.0554(16) 0.0268(9) -0.0028(9) -0.0147(8) 0.0055(11)
C29 0.0583(14) 0.0388(14) 0.0391(11) 0.0048(9) -0.0167(10) 0.0080(12)
C30 0.0484(12) 0.0342(13) 0.0355(10) -0.0082(8) -0.0119(9) 0.0035(10)
C31 0.0297(9) 0.0276(11) 0.0288(8) -0.0057(7) -0.0054(7) -0.0009(8)
C32 0.0283(9) 0.0295(11) 0.0312(9) -0.0063(7) -0.0044(7) -0.0013(8)
C33 0.0315(10) 0.0511(15) 0.0438(11) -0.0152(10) -0.0128(8) 0.0027(10)
C34 0.0266(10) 0.0517(16) 0.0635(14) -0.0184(11) -0.0030(9) 0.0056(10)
C35 0.0509(14) 0.0472(16) 0.0459(12) -0.0107(10) 0.0138(10) 0.0040(12)
C36 0.0659(16) 0.0541(16) 0.0316(10) -0.0077(10) -0.0049(10) 0.0157(13)
N1 0.0256(8) 0.0395(11) 0.0306(7) -0.0091(7) -0.0054(6) 0.0025(7)
N2 0.0249(7) 0.0293(10) 0.0298(7) -0.0047(6) -0.0032(6) 0.0000(7)
N3 0.0265(8) 0.0329(10) 0.0321(8) -0.0087(7) 0.0008(6) -0.0021(7)
N4 0.0327(9) 0.0377(11) 0.0318(8) -0.0061(7) -0.0025(6) -0.0028(8)
N5 0.0276(8) 0.0338(10) 0.0252(7) -0.0069(6) -0.0065(6) 0.0004(7)
N6 0.0277(8) 0.0336(10) 0.0244(7) -0.0093(6) -0.0055(6) 0.0028(7)
N7 0.0297(8) 0.0394(11) 0.0234(7) -0.0089(6) -0.0072(6) 0.0060(7)
N8 0.0457(10) 0.0426(12) 0.0304(8) -0.0075(7) -0.0077(7) 0.0098(9)
O1 0.0326(7) 0.0400(10) 0.0420(7) -0.0146(6) 0.0059(6) -0.0036(7)
O2 0.0410(8) 0.0456(10) 0.0296(6) -0.0106(6) -0.0126(6) 0.0105(7)
Cl1 0.0386(3) 0.0457(3) 0.0317(2) -0.00364(19) -0.01337(18) 0.0060(2)
Cl2 0.0479(3) 0.0739(4) 0.0221(2) -0.0082(2) -0.00415(19) 0.0043(3)
Cl3 0.0386(3) 0.0449(4) 0.0507(3) -0.0142(2) -0.0051(2) -0.0081(2)
Cl4 0.0462(3) 0.0556(4) 0.0276(2) -0.0027(2) -0.00978(19) 0.0142(3)
Zn1 0.02545(11) 0.03923(15) 0.02273(10) -0.00584(8) -0.00253(7) 0.00457(10)
Zn2 0.02765(11) 0.03755(15) 0.02574(10) -0.00728(9) -0.01000(8) 0.00211(10)

loop_
_atom_type_symbol
_atom_type_description
_atom_type_scat_dispersion_real
_atom_type_scat_dispersion_imag
_atom_type_scat_source
C C 0.0033 0.0016 'International Tables Vol C Tables 4.2.6.8 and 6.1.1.4'
H H 0.0000 0.0000 'International Tables Vol C Tables 4.2.6.8 and 6.1.1.4'
N N 0.0061 0.0033 'International Tables Vol C Tables 4.2.6.8 and 6.1.1.4'
O O 0.0106 0.0060 'International Tables Vol C Tables 4.2.6.8 and 6.1.1.4'
Cl Cl 0.1484 0.1585 'International Tables Vol C Tables 4.2.6.8 and 6.1.1.4'
Zn Zn 0.2839 1.4301 'International Tables Vol C Tables 4.2.6.8 and 6.1.1.4'

loop_
_geom_angle_atom_site_label_1
_geom_angle_atom_site_label_2
_geom_angle_atom_site_label_3
_geom_angle
N1 C1 C2 122.80(19)
N1 C1 H1 118.6
C2 C1 H1 118.6
C3 C2 C1 118.5(2)
C3 C2 H2 120.8
C1 C2 H2 120.8
C2 C3 C4 119.7(2)
C2 C3 H3 120.1
C4 C3 H3 120.1
C3 C4 C5 118.57(18)
C3 C4 H4 120.7
C5 C4 H4 120.7
N1 C5 C4 121.74(19)
N1 C5 C6 115.56(16)
C4 C5 C6 122.69(17)
N2 C6 C5 114.85(16)
N2 C6 C7 123.95(19)
C5 C6 C7 120.97(16)
C12 C7 C8 120.32(19)
C12 C7 C6 122.13(19)
C8 C7 C6 117.51(18)
C7 C8 C9 120.1(2)
C7 C8 H8 120.0
C9 C8 H8 120.0
C10 C9 C8 119.7(2)
C10 C9 H9 120.2
C8 C9 H9 120.2
C9 C10 C11 120.4(2)
C9 C10 H10 119.8
C11 C10 H10 119.8
C10 C11 C12 120.8(2)
C10 C11 H11 119.6
C12 C11 H11 119.6
C7 C12 C11 118.7(2)
C7 C12 H12 120.7
C11 C12 H12 120.7
O1 C13 N3 120.6(2)
O1 C13 C14 123.80(17)
N3 C13 C14 115.55(16)
N4 C14 C15 123.1(2)
N4 C14 C13 116.77(17)
C15 C14 C13 120.11(17)
C16 C15 C14 118.93(18)
C16 C15 H15 120.5
C14 C15 H15 120.5
C17 C16 C15 118.7(2)
C17 C16 H16 120.6
C15 C16 H16 120.6
C16 C17 C18 118.6(2)
C16 C17 H17 120.7
C18 C17 H17 120.7
N4 C18 C17 123.7(2)
N4 C18 H18 118.1
C17 C18 H18 118.1
N5 C19 C20 122.43(18)
N5 C19 H19 118.8
C20 C19 H19 118.8
C21 C20 C19 118.67(17)
C21 C20 H20 120.7
C19 C20 H20 120.7
C20 C21 C22 119.42(19)
C20 C21 H21 120.3
C22 C21 H21 120.3
C23 C22 C21 118.68(18)
C23 C22 H22 120.7
C21 C22 H22 120.7
N5 C23 C22 121.73(16)
N5 C23 C24 114.77(16)
C22 C23 C24 123.41(16)
N6 C24 C25 125.22(15)
N6 C24 C23 113.36(15)
C25 C24 C23 121.42(16)
C30 C25 C26 120.01(17)
C30 C25 C24 119.83(17)
C26 C25 C24 120.14(18)
C27 C26 C25 119.6(2)
C27 C26 H26 120.2
C25 C26 H26 120.2
C28 C27 C26 120.2(2)
C28 C27 H27 119.9
C26 C27 H27 119.9
C27 C28 C29 120.42(19)
C27 C28 H28 119.8
C29 C28 H28 119.8
C28 C29 C30 120.3(2)
C28 C29 H29 119.9
C30 C29 H29 119.9
C29 C30 C25 119.5(2)
C29 C30 H30 120.3
C25 C30 H30 120.3
O2 C31 N7 121.78(16)
O2 C31 C32 123.70(17)
N7 C31 C32 114.51(15)
N8 C32 C33 124.09(18)
N8 C32 C31 115.94(17)
C33 C32 C31 119.96(17)
C32 C33 C34 118.3(2)
C32 C33 H33 120.9
C34 C33 H33 120.9
C35 C34 C33 118.5(2)
C35 C34 H34 120.8
C33 C34 H34 120.8
C34 C35 C36 119.2(2)
C34 C35 H35 120.4
C36 C35 H35 120.4
N8 C36 C35 123.7(2)
N8 C36 H36 118.2
C35 C36 H36 118.2
C1 N1 C5 118.66(18)
C1 N1 Zn1 126.16(13)
C5 N1 Zn1 114.50(13)
C6 N2 N3 121.10(16)
C6 N2 Zn1 117.68(14)
N3 N2 Zn1 119.21(12)
N2 N3 C13 116.48(16)
N2 N3 H3A 124.7(19)
C13 N3 H3A 118.7(19)
C18 N4 C14 116.85(18)
C19 N5 C23 119.02(16)
C19 N5 Zn2 124.80(13)
C23 N5 Zn2 116.03(11)
C24 N6 N7 122.49(15)
C24 N6 Zn2 118.61(11)
N7 N6 Zn2 116.40(11)
C31 N7 N6 115.86(15)
C31 N7 H7 122.6(18)
N6 N7 H7 121.5(18)
C36 N8 C32 116.35(19)
C13 O1 Zn1 111.95(13)
C31 O2 Zn2 111.95(12)
N2 Zn1 N1 75.08(6)
N2 Zn1 Cl2 136.20(5)
N1 Zn1 Cl2 104.72(5)
N2 Zn1 Cl1 103.52(4)
N1 Zn1 Cl1 100.53(5)
Cl2 Zn1 Cl1 119.08(2)
N2 Zn1 O1 69.72(6)
N1 Zn1 O1 143.54(6)
Cl2 Zn1 O1 94.39(4)
Cl1 Zn1 O1 96.63(4)
N5 Zn2 N6 73.87(6)
N5 Zn2 Cl4 102.13(4)
N6 Zn2 Cl4 139.62(5)
N5 Zn2 Cl3 105.50(5)
N6 Zn2 Cl3 102.40(5)
Cl4 Zn2 Cl3 116.99(3)
N5 Zn2 O2 142.42(6)
N6 Zn2 O2 71.06(5)
Cl4 Zn2 O2 95.95(4)
Cl3 Zn2 O2 94.86(5)

loop_
_geom_bond_atom_site_label_1
_geom_bond_atom_site_label_2
_geom_bond_distance
C1 N1 1.328(3)
C1 C2 1.383(3)
C1 H1 0.9300
C2 C3 1.375(3)
C2 H2 0.9300
C3 C4 1.381(3)
C3 H3 0.9300
C4 C5 1.387(3)
C4 H4 0.9300
C5 N1 1.353(2)
C5 C6 1.472(3)
C6 N2 1.287(2)
C6 C7 1.491(2)
C7 C12 1.381(3)
C7 C8 1.381(3)
C8 C9 1.387(3)
C8 H8 0.9300
C9 C10 1.367(4)
C9 H9 0.9300
C10 C11 1.369(4)
C10 H10 0.9300
C11 C12 1.392(3)
C11 H11 0.9300
C12 H12 0.9300
C13 O1 1.228(2)
C13 N3 1.361(2)
C13 C14 1.478(3)
C14 N4 1.344(2)
C14 C15 1.384(3)
C15 C16 1.377(3)
C15 H15 0.9300
C16 C17 1.375(3)
C16 H16 0.9300
C17 C18 1.386(3)
C17 H17 0.9300
C18 N4 1.330(3)
C18 H18 0.9300
C19 N5 1.330(2)
C19 C20 1.387(3)
C19 H19 0.9300
C20 C21 1.372(3)
C20 H20 0.9300
C21 C22 1.391(3)
C21 H21 0.9300
C22 C23 1.381(3)
C22 H22 0.9300
C23 N5 1.349(2)
C23 C24 1.490(2)
C24 N6 1.281(2)
C24 C25 1.484(2)
C25 C30 1.384(3)
C25 C26 1.394(3)
C26 C27 1.380(3)
C26 H26 0.9300
C27 C28 1.370(3)
C27 H27 0.9300
C28 C29 1.378(3)
C28 H28 0.9300
C29 C30 1.382(3)
C29 H29 0.9300
C30 H30 0.9300
C31 O2 1.226(2)
C31 N7 1.353(2)
C31 C32 1.488(2)
C32 N8 1.336(2)
C32 C33 1.371(3)
C33 C34 1.387(3)
C33 H33 0.9300
C34 C35 1.367(4)
C34 H34 0.9300
C35 C36 1.373(4)
C35 H35 0.9300
C36 N8 1.333(3)
C36 H36 0.9300
N1 Zn1 2.1405(17)
N2 N3 1.356(2)
N2 Zn1 2.1237(15)
N3 H3A 0.75(2)
N5 Zn2 2.1310(16)
N6 N7 1.363(2)
N6 Zn2 2.1395(15)
N7 H7 0.83(3)
O1 Zn1 2.4010(16)
O2 Zn2 2.3262(14)
Cl1 Zn1 2.2252(6)
Cl2 Zn1 2.1926(5)
Cl3 Zn2 2.2410(7)
Cl4 Zn2 2.2066(5)

loop_
_geom_torsion_atom_site_label_1
_geom_torsion_atom_site_label_2
_geom_torsion_atom_site_label_3
_geom_torsion_atom_site_label_4
_geom_torsion
N1 C1 C2 C3 0.7(3)
C1 C2 C3 C4 -0.3(3)
C2 C3 C4 C5 0.0(3)
C3 C4 C5 N1 0.1(3)
C3 C4 C5 C6 -178.75(18)
N1 C5 C6 N2 3.8(2)
C4 C5 C6 N2 -177.30(18)
N1 C5 C6 C7 -170.97(17)
C4 C5 C6 C7 7.9(3)
N2 C6 C7 C12 100.0(3)
C5 C6 C7 C12 -85.7(3)
N2 C6 C7 C8 -82.3(3)
C5 C6 C7 C8 92.0(2)
C12 C7 C8 C9 0.9(4)
C6 C7 C8 C9 -176.8(2)
C7 C8 C9 C10 1.0(4)
C8 C9 C10 C11 -2.1(4)
C9 C10 C11 C12 1.3(4)
C8 C7 C12 C11 -1.7(4)
C6 C7 C12 C11 176.0(2)
C10 C11 C12 C7 0.5(4)
O1 C13 C14 N4 -166.85(19)
N3 C13 C14 N4 12.2(3)
O1 C13 C14 C15 11.7(3)
N3 C13 C14 C15 -169.29(17)
N4 C14 C15 C16 0.1(3)
C13 C14 C15 C16 -178.36(18)
C14 C15 C16 C17 0.4(3)
C15 C16 C17 C18 -0.3(4)
C16 C17 C18 N4 -0.4(4)
N5 C19 C20 C21 1.4(4)
C19 C20 C21 C22 0.7(4)
C20 C21 C22 C23 -1.6(4)
C21 C22 C23 N5 0.5(3)
C21 C22 C23 C24 177.0(2)
N5 C23 C24 N6 5.3(3)
C22 C23 C24 N6 -171.4(2)
N5 C23 C24 C25 -174.38(18)
C22 C23 C24 C25 8.9(3)
N6 C24 C25 C30 -127.5(2)
C23 C24 C25 C30 52.2(3)
N6 C24 C25 C26 50.7(3)
C23 C24 C25 C26 -129.6(2)
C30 C25 C26 C27 2.0(3)
C24 C25 C26 C27 -176.18(18)
C25 C26 C27 C28 -0.7(3)
C26 C27 C28 C29 -1.3(4)
C27 C28 C29 C30 2.0(4)
C28 C29 C30 C25 -0.7(4)
C26 C25 C30 C29 -1.3(3)
C24 C25 C30 C29 176.9(2)
O2 C31 C32 N8 -177.6(2)
N7 C31 C32 N8 3.1(3)
O2 C31 C32 C33 3.2(3)
N7 C31 C32 C33 -176.0(2)
N8 C32 C33 C34 1.0(4)
C31 C32 C33 C34 -179.9(2)
C32 C33 C34 C35 -0.6(4)
C33 C34 C35 C36 -0.5(4)
C34 C35 C36 N8 1.5(4)
C2 C1 N1 C5 -0.6(3)
C2 C1 N1 Zn1 169.31(17)
C4 C5 N1 C1 0.2(3)
C6 C5 N1 C1 179.15(18)
C4 C5 N1 Zn1 -170.85(15)
C6 C5 N1 Zn1 8.1(2)
C5 C6 N2 N3 -177.93(16)
C7 C6 N2 N3 -3.4(3)
C5 C6 N2 Zn1 -14.2(2)
C7 C6 N2 Zn1 160.38(15)
C6 N2 N3 C13 174.30(17)
Zn1 N2 N3 C13 10.8(2)
O1 C13 N3 N2 1.4(3)
C14 C13 N3 N2 -177.62(16)
C17 C18 N4 C14 0.8(3)
C15 C14 N4 C18 -0.7(3)
C13 C14 N4 C18 177.81(19)
C20 C19 N5 C23 -2.5(3)
C20 C19 N5 Zn2 172.82(17)
C22 C23 N5 C19 1.5(3)
C24 C23 N5 C19 -175.23(19)
C22 C23 N5 Zn2 -174.18(17)
C24 C23 N5 Zn2 9.1(2)
C25 C24 N6 N7 0.8(3)
C23 C24 N6 N7 -178.91(18)
C25 C24 N6 Zn2 162.16(16)
C23 C24 N6 Zn2 -17.5(2)
O2 C31 N7 N6 0.9(3)
C32 C31 N7 N6 -179.76(17)
C24 N6 N7 C31 174.99(19)
Zn2 N6 N7 C31 13.2(2)
C35 C36 N8 C32 -1.1(4)
C33 C32 N8 C36 -0.2(3)
C31 C32 N8 C36 -179.3(2)
N3 C13 O1 Zn1 -10.9(2)
C14 C13 O1 Zn1 168.06(14)
N7 C31 O2 Zn2 -13.0(3)
C32 C31 O2 Zn2 167.76(16)
